data_2215595
loop_
_publ_author_name
'Feng, Hua'
'Hu, Dong-Cheng'
'Guo, Hui-Xia'
'Zha, Fei'
'Hu, Chang-Qiu'

_publ_section_title
;
 Di-\m-iodo-bis[(4,4'-dimethyl-2,2'-bipyridine)copper(I)]
;
_journal_coeditor_code LN3051
_journal_issue 10
_journal_name_full 'Acta Crystallographica Section E'
_journal_page_first m2538
_journal_page_last m2538
_journal_paper_doi 10.1107/S1600536807018041
_journal_volume 63
_journal_year 2007
_chemical_formula_iupac '[Cu2 I2 (C12 H12 N2)2]'
_chemical_formula_moiety 'C24 H24 Cu2 I2 N4'
_chemical_formula_sum 'C24 H24 Cu2 I2 N4'
_chemical_formula_weight 749.35
_chemical_name_systematic
;
Di-\m-iodo-bis[(4,4'-dimethyl-2,2'-bipyridine)copper(I)]
;
_space_group_IT_number 62
_symmetry_cell_setting orthorhombic
_symmetry_space_group_name_Hall '-P 2ac 2n'
_symmetry_space_group_name_H-M 'P n m a'
_atom_sites_solution_hydrogens geom
_atom_sites_solution_primary direct
_atom_sites_solution_secondary difmap
_audit_creation_method SHELXL-97
_cell_angle_alpha 90.00
_cell_angle_beta 90.00
_cell_angle_gamma 90.00
_cell_formula_units_Z 4
_cell_length_a 11.162(2)
_cell_length_b 17.432(4)
_cell_length_c 13.794(3)
_cell_measurement_reflns_used 2945
_cell_measurement_temperature 295(2)
_cell_measurement_theta_max 24.87
_cell_measurement_theta_min 2.16
_cell_volume 2684.0(10)
_computing_cell_refinement 'SAINT (Bruker, 2002)'
_computing_data_collection 'SMART (Bruker, 2002)'
_computing_data_reduction SAINT
_computing_molecular_graphics 'PLATON (Spek, 2003)'
_computing_publication_material SHELXL97
_computing_structure_refinement 'SHELXL97 (Sheldrick, 1997)'
_computing_structure_solution 'SHELXS97 (Sheldrick, 1997)'
_diffrn_ambient_temperature 295(2)
_diffrn_measured_fraction_theta_full 0.998
_diffrn_measured_fraction_theta_max 0.998
_diffrn_measurement_device_type 'Bruker APEX area-detector'
_diffrn_measurement_method '\f and \w'
_diffrn_radiation_monochromator graphite
_diffrn_radiation_source 'fine-focus sealed tube'
_diffrn_radiation_type MoK\a
_diffrn_radiation_wavelength 0.71073
_diffrn_reflns_av_R_equivalents 0.0312
_diffrn_reflns_av_sigmaI/netI 0.0288
_diffrn_reflns_limit_h_max 14
_diffrn_reflns_limit_h_min -14
_diffrn_reflns_limit_k_max 22
_diffrn_reflns_limit_k_min -21
_diffrn_reflns_limit_l_max 17
_diffrn_reflns_limit_l_min -8
_diffrn_reflns_number 15856
_diffrn_reflns_theta_full 27.50
_diffrn_reflns_theta_max 27.50
_diffrn_reflns_theta_min 1.88
_diffrn_standards_decay_% 0
_diffrn_standards_number 0
_exptl_absorpt_coefficient_mu 3.903
_exptl_absorpt_correction_T_max 0.557
_exptl_absorpt_correction_T_min 0.403
_exptl_absorpt_correction_type multi-scan
_exptl_absorpt_process_details '(SADABS; Bruker, 2002)'
_exptl_crystal_colour red
_exptl_crystal_density_diffrn 1.854
_exptl_crystal_density_method 'not measured'
_exptl_crystal_description block
_exptl_crystal_F_000 1440
_exptl_crystal_size_max 0.18
_exptl_crystal_size_mid 0.16
_exptl_crystal_size_min 0.15
_refine_diff_density_max 1.530
_refine_diff_density_min -0.781
_refine_ls_extinction_method none
_refine_ls_goodness_of_fit_ref 1.099
_refine_ls_hydrogen_treatment constr
_refine_ls_matrix_type full
_refine_ls_number_parameters 150
_refine_ls_number_reflns 3178
_refine_ls_number_restraints 0
_refine_ls_restrained_S_all 1.099
_refine_ls_R_factor_all 0.0707
_refine_ls_R_factor_gt 0.0503
_refine_ls_shift/su_max 0.001
_refine_ls_shift/su_mean 0.000
_refine_ls_structure_factor_coef Fsqd
_refine_ls_weighting_details 'calc w=1/[\s^2^(Fo^2^)+(0.0571P)^2^+3.2733P] where P=(Fo^2^+2Fc^2^)/3'
_refine_ls_weighting_scheme calc
_refine_ls_wR_factor_gt 0.1189
_refine_ls_wR_factor_ref 0.1294
_reflns_number_gt 2373
_reflns_number_total 3178
_reflns_threshold_expression I>2\s(I)
_cod_data_source_file ln3051.cif
_cod_data_source_block I
_cod_database_code 2215595
_cod_database_fobs_code 2215595

loop_
_symmetry_equiv_pos_as_xyz
'x, y, z'
'-x+1/2, -y, z+1/2'
'-x, y+1/2, -z'
'x+1/2, -y+1/2, -z+1/2'
'-x, -y, -z'
'x-1/2, y, -z-1/2'
'x, -y-1/2, z'
'-x-1/2, y-1/2, z-1/2'

loop_
_atom_site_type_symbol
_atom_site_label
_atom_site_fract_x
_atom_site_fract_y
_atom_site_fract_z
_atom_site_U_iso_or_equiv
_atom_site_adp_type
_atom_site_calc_flag
_atom_site_refinement_flags
_atom_site_occupancy
Cu Cu1 0.00472(7) 0.32249(4) 0.35891(5) 0.0652(2) Uani d . 1
I I1 0.02234(5) 0.2500 0.19524(4) 0.05818(19) Uani d S 1
I I2 -0.04114(7) 0.2500 0.52201(4) 0.0760(2) Uani d S 1
N N1 0.1340(4) 0.4068(2) 0.3767(3) 0.0523(10) Uani d . 1
N N2 -0.1010(4) 0.4200(2) 0.3583(3) 0.0484(10) Uani d . 1
C C1 0.2528(5) 0.3975(4) 0.3846(4) 0.0640(15) Uani d . 1
H H1A 0.2840 0.3481 0.3809 0.077 Uiso calc R 1
C C2 0.3299(5) 0.4571(4) 0.3978(4) 0.0695(16) Uani d . 1
H H2A 0.4116 0.4474 0.4025 0.083 Uiso calc R 1
C C3 0.2893(5) 0.5313(3) 0.4042(4) 0.0603(14) Uani d . 1
C C4 0.1643(5) 0.5412(3) 0.3960(3) 0.0519(12) Uani d . 1
H H4A 0.1312 0.5900 0.4006 0.062 Uiso calc R 1
C C5 0.0911(4) 0.4788(3) 0.3812(3) 0.0436(10) Uani d . 1
C C6 -0.0402(4) 0.4862(3) 0.3683(3) 0.0428(10) Uani d . 1
C C7 -0.0989(5) 0.5568(3) 0.3662(3) 0.0493(12) Uani d . 1
H H7A -0.0552 0.6019 0.3730 0.059 Uiso calc R 1
C C8 -0.2214(5) 0.5600(3) 0.3542(4) 0.0554(13) Uani d . 1
C C9 -0.2824(5) 0.4923(3) 0.3449(4) 0.0591(14) Uani d . 1
H H9A -0.3651 0.4923 0.3370 0.071 Uiso calc R 1
C C10 -0.2196(5) 0.4238(3) 0.3473(4) 0.0554(13) Uani d . 1
H H10A -0.2622 0.3782 0.3410 0.066 Uiso calc R 1
C C11 0.3689(6) 0.5995(4) 0.4184(5) 0.090(2) Uani d . 1
H H11A 0.4424 0.5836 0.4484 0.136 Uiso calc R 1
H H11B 0.3293 0.6362 0.4593 0.136 Uiso calc R 1
H H11C 0.3859 0.6225 0.3567 0.136 Uiso calc R 1
C C12 -0.2839(6) 0.6367(3) 0.3491(5) 0.0819(19) Uani d . 1
H H12A -0.2307 0.6741 0.3216 0.123 Uiso calc R 1
H H12B -0.3067 0.6525 0.4132 0.123 Uiso calc R 1
H H12C -0.3541 0.6323 0.3093 0.123 Uiso calc R 1

loop_
_atom_site_aniso_label
_atom_site_aniso_U_11
_atom_site_aniso_U_22
_atom_site_aniso_U_33
_atom_site_aniso_U_12
_atom_site_aniso_U_13
_atom_site_aniso_U_23
Cu1 0.0990(6) 0.0276(3) 0.0688(5) 0.0008(3) 0.0047(4) -0.0003(3)
I1 0.0780(4) 0.0420(3) 0.0545(3) 0.000 0.0019(2) 0.000
I2 0.1387(6) 0.0316(3) 0.0577(4) 0.000 0.0104(3) 0.000
N1 0.069(3) 0.038(2) 0.051(2) 0.0070(19) 0.003(2) 0.0018(18)
N2 0.067(3) 0.0310(19) 0.048(2) -0.0040(18) 0.0057(19) -0.0018(16)
C1 0.076(4) 0.060(3) 0.056(3) 0.017(3) -0.002(3) 0.002(3)
C2 0.051(3) 0.099(5) 0.058(4) 0.011(3) -0.004(3) 0.005(3)
C3 0.064(4) 0.066(4) 0.051(3) -0.006(3) 0.000(2) 0.000(3)
C4 0.066(3) 0.042(3) 0.048(3) -0.003(2) 0.004(2) -0.003(2)
C5 0.060(3) 0.037(2) 0.034(2) 0.003(2) 0.002(2) 0.0001(18)
C6 0.060(3) 0.034(2) 0.035(2) -0.001(2) 0.004(2) 0.0002(18)
C7 0.062(3) 0.032(2) 0.054(3) -0.001(2) 0.003(2) -0.005(2)
C8 0.064(3) 0.049(3) 0.052(3) 0.008(2) 0.005(2) 0.000(2)
C9 0.052(3) 0.068(4) 0.057(3) -0.005(3) 0.007(2) 0.003(3)
C10 0.068(4) 0.048(3) 0.050(3) -0.013(3) 0.003(3) 0.000(2)
C11 0.064(4) 0.106(5) 0.101(5) -0.024(4) -0.003(4) -0.006(4)
C12 0.079(4) 0.062(4) 0.105(5) 0.020(3) 0.002(4) -0.002(4)

loop_
_atom_type_symbol
_atom_type_description
_atom_type_scat_dispersion_real
_atom_type_scat_dispersion_imag
_atom_type_scat_source
C C 0.0033 0.0016 'International Tables Vol C Tables 4.2.6.8 and 6.1.1.4'
H H 0.0000 0.0000 'International Tables Vol C Tables 4.2.6.8 and 6.1.1.4'
N N 0.0061 0.0033 'International Tables Vol C Tables 4.2.6.8 and 6.1.1.4'
Cu Cu 0.3201 1.2651 'International Tables Vol C Tables 4.2.6.8 and 6.1.1.4'
I I -0.4742 1.8119 'International Tables Vol C Tables 4.2.6.8 and 6.1.1.4'

loop_
_geom_angle_atom_site_label_1
_geom_angle_atom_site_label_2
_geom_angle_atom_site_label_3
_geom_angle_site_symmetry_1
_geom_angle_site_symmetry_3
_geom_angle
_geom_angle_publ_flag
N2 Cu1 N1 . . 79.37(16) yes
N2 Cu1 Cu1 . 7_565 145.23(12) ?
N1 Cu1 Cu1 . 7_565 135.10(11) ?
N2 Cu1 I1 . . 116.08(11) yes
N1 Cu1 I1 . . 113.27(12) yes
Cu1 Cu1 I1 7_565 . 60.855(17) ?
N2 Cu1 I2 . . 106.69(11) yes
N1 Cu1 I2 . . 112.00(12) yes
Cu1 Cu1 I2 7_565 . 61.290(17) ?
I1 Cu1 I2 . . 121.66(3) yes
Cu1 I1 Cu1 . 7_565 58.29(3) ?
Cu1 I2 Cu1 7_565 . 57.42(3) ?
C1 N1 C5 . . 117.5(5) ?
C1 N1 Cu1 . . 127.8(4) ?
C5 N1 Cu1 . . 114.8(3) ?
C10 N2 C6 . . 118.0(4) ?
C10 N2 Cu1 . . 127.4(3) ?
C6 N2 Cu1 . . 114.6(3) ?
N1 C1 C2 . . 122.9(5) ?
N1 C1 H1A . . 118.5 ?
C2 C1 H1A . . 118.5 ?
C1 C2 C3 . . 121.3(5) ?
C1 C2 H2A . . 119.3 ?
C3 C2 H2A . . 119.3 ?
C2 C3 C4 . . 115.8(5) ?
C2 C3 C11 . . 124.1(6) ?
C4 C3 C11 . . 120.0(5) ?
C5 C4 C3 . . 120.2(5) ?
C5 C4 H4A . . 119.9 ?
C3 C4 H4A . . 119.9 ?
N1 C5 C4 . . 122.2(5) ?
N1 C5 C6 . . 115.4(4) ?
C4 C5 C6 . . 122.4(4) ?
N2 C6 C7 . . 121.2(4) ?
N2 C6 C5 . . 115.8(4) ?
C7 C6 C5 . . 123.0(4) ?
C8 C7 C6 . . 120.3(5) ?
C8 C7 H7A . . 119.8 ?
C6 C7 H7A . . 119.8 ?
C9 C8 C7 . . 118.0(5) ?
C9 C8 C12 . . 122.0(5) ?
C7 C8 C12 . . 120.0(5) ?
C8 C9 C10 . . 119.4(5) ?
C8 C9 H9A . . 120.3 ?
C10 C9 H9A . . 120.3 ?
N2 C10 C9 . . 123.2(5) ?
N2 C10 H10A . . 118.4 ?
C9 C10 H10A . . 118.4 ?
C3 C11 H11A . . 109.5 ?
C3 C11 H11B . . 109.5 ?
H11A C11 H11B . . 109.5 ?
C3 C11 H11C . . 109.5 ?
H11A C11 H11C . . 109.5 ?
H11B C11 H11C . . 109.5 ?
C8 C12 H12A . . 109.5 ?
C8 C12 H12B . . 109.5 ?
H12A C12 H12B . . 109.5 ?
C8 C12 H12C . . 109.5 ?
H12A C12 H12C . . 109.5 ?
H12B C12 H12C . . 109.5 ?

loop_
_geom_bond_atom_site_label_1
_geom_bond_atom_site_label_2
_geom_bond_site_symmetry_2
_geom_bond_distance
_geom_bond_publ_flag
Cu1 N2 . 2.069(4) yes
Cu1 N1 . 2.074(4) yes
Cu1 Cu1 7_565 2.5274(14) yes
Cu1 I1 . 2.5948(9) yes
Cu1 I2 . 2.6307(9) yes
N1 C1 . 1.341(7) ?
N1 C5 . 1.345(6) ?
N2 C10 . 1.334(7) ?
N2 C6 . 1.347(6) ?
C1 C2 . 1.361(8) ?
C1 H1A . 0.9300 ?
C2 C3 . 1.374(8) ?
C2 H2A . 0.9300 ?
C3 C4 . 1.411(8) ?
C3 C11 . 1.497(8) ?
C4 C5 . 1.375(6) ?
C4 H4A . 0.9300 ?
C5 C6 . 1.482(7) ?
C6 C7 . 1.394(6) ?
C7 C8 . 1.379(7) ?
C7 H7A . 0.9300 ?
C8 C9 . 1.369(7) ?
C8 C12 . 1.509(7) ?
C9 C10 . 1.385(7) ?
C9 H9A . 0.9300 ?
C10 H10A . 0.9300 ?
C11 H11A . 0.9600 ?
C11 H11B . 0.9600 ?
C11 H11C . 0.9600 ?
C12 H12A . 0.9600 ?
C12 H12B . 0.9600 ?
C12 H12C . 0.9600 ?

loop_
_geom_torsion_atom_site_label_1
_geom_torsion_atom_site_label_2
_geom_torsion_atom_site_label_3
_geom_torsion_atom_site_label_4
_geom_torsion_site_symmetry_1
_geom_torsion_site_symmetry_4
_geom_torsion
N2 Cu1 I1 Cu1 . 7_565 -140.73(13)
N1 Cu1 I1 Cu1 . 7_565 130.02(12)
I2 Cu1 I1 Cu1 . 7_565 -8.08(5)
N2 Cu1 I2 Cu1 . 7_565 144.44(12)
N1 Cu1 I2 Cu1 . 7_565 -130.53(12)
I1 Cu1 I2 Cu1 . 7_565 8.04(4)
N2 Cu1 N1 C1 . . -179.2(5)
Cu1 Cu1 N1 C1 7_565 . 6.2(5)
I1 Cu1 N1 C1 . . -65.2(5)
I2 Cu1 N1 C1 . . 77.0(5)
N2 Cu1 N1 C5 . . 1.4(3)
Cu1 Cu1 N1 C5 7_565 . -173.3(2)
I1 Cu1 N1 C5 . . 115.3(3)
I2 Cu1 N1 C5 . . -102.5(3)
N1 Cu1 N2 C10 . . 178.9(4)
Cu1 Cu1 N2 C10 7_565 . -7.7(5)
I1 Cu1 N2 C10 . . 68.1(4)
I2 Cu1 N2 C10 . . -71.1(4)
N1 Cu1 N2 C6 . . 0.3(3)
Cu1 Cu1 N2 C6 7_565 . 173.7(2)
I1 Cu1 N2 C6 . . -110.5(3)
I2 Cu1 N2 C6 . . 110.3(3)
C5 N1 C1 C2 . . 0.6(8)
Cu1 N1 C1 C2 . . -178.8(4)
N1 C1 C2 C3 . . 0.3(9)
C1 C2 C3 C4 . . -0.2(8)
C1 C2 C3 C11 . . -179.8(6)
C2 C3 C4 C5 . . -0.8(8)
C11 C3 C4 C5 . . 178.8(5)
C1 N1 C5 C4 . . -1.7(7)
Cu1 N1 C5 C4 . . 177.8(4)
C1 N1 C5 C6 . . 177.7(4)
Cu1 N1 C5 C6 . . -2.7(5)
C3 C4 C5 N1 . . 1.8(7)
C3 C4 C5 C6 . . -177.6(4)
C10 N2 C6 C7 . . -0.7(7)
Cu1 N2 C6 C7 . . 178.0(3)
C10 N2 C6 C5 . . 179.4(4)
Cu1 N2 C6 C5 . . -1.9(5)
N1 C5 C6 N2 . . 3.1(6)
C4 C5 C6 N2 . . -177.5(4)
N1 C5 C6 C7 . . -176.8(4)
C4 C5 C6 C7 . . 2.7(7)
N2 C6 C7 C8 . . 0.3(7)
C5 C6 C7 C8 . . -179.8(4)
C6 C7 C8 C9 . . 0.2(8)
C6 C7 C8 C12 . . -178.2(5)
C7 C8 C9 C10 . . -0.3(8)
C12 C8 C9 C10 . . 178.1(5)
C6 N2 C10 C9 . . 0.6(7)
Cu1 N2 C10 C9 . . -177.9(4)
C8 C9 C10 N2 . . -0.1(8)
